data_4124523
loop_
_publ_author_name
'Yin, S.-C.'
'Nazar, L.F.'
'Grondey, H.'
'Anne, M.'
'Strobel, P.'

_publ_section_title
;
 Electrochemical property: structure relationships in monoclinic Li3-y V2
 (P O4)3
;
_journal_name_full 'Journal of the American Chemical Society'
_journal_page_first 10402
_journal_page_last 10411
_journal_volume 125
_journal_year 2003
_chemical_formula_sum 'Li3 O12 P3 V2'
_chemical_name_systematic 'Li3 V2 (P O4)3'
_space_group_IT_number 14
_symmetry_space_group_name_Hall '-P 2yn'
_symmetry_space_group_name_H-M 'P 1 21/n 1'
_cell_angle_alpha 90
_cell_angle_beta 90.609
_cell_angle_gamma 90
_cell_formula_units_Z 4
_cell_length_a 8.6056
_cell_length_b 8.5917
_cell_length_c 12.037
_cell_volume 889.926
_citation_journal_id_ASTM JACSAT
_cod_data_source_file Yin_JACSAT_2003_1859.cif
_cod_data_source_block Li3O12P3V2
_cod_original_cell_volume 889.9261
_cod_original_sg_symbol_Hall '-P 2ybc (x-z,y,z)'
_cod_database_code 4124523

loop_
_symmetry_equiv_pos_as_xyz
x,y,z
-x+1/2,y+1/2,-z+1/2
-x,-y,-z
x-1/2,-y-1/2,z-1/2

loop_
_atom_site_label
_atom_site_type_symbol
_atom_site_fract_x
_atom_site_fract_y
_atom_site_fract_z
_atom_site_occupancy
_atom_site_U_iso_or_equiv
O11 O-2 0.1725 0.163 0.4314 1 0.0
V2 V+3 0.75307 0.47451 0.39038 1 0.0
O8 O-2 0.6437 0.2933 0.3143 1 0.0
Li2 Li+1 0.934 0.312 0.226 1 0.0
O12 O-2 0.1059 0.3662 0.5761 1 0.0
O5 O-2 0.4229 0.0912 0.3267 1 0.0
Li1 Li+1 0.202 0.781 0.182 1 0.0
P2 P+5 0.6078 0.1149 0.3552 1 0.0
Li3 Li+1 0.576 0.429 0.207 1 0.0
O6 O-2 0.6959 0.0045 0.2841 1 0.0
P3 P+5 0.0395 0.2509 0.4885 1 0.0
O9 O-2 0.9509 0.1284 0.5695 1 0.0
P1 P+5 0.1069 0.0996 0.1586 1 0.0
O2 O-2 0.1482 0.9769 0.2404 1 0.0
O10 O-2 0.9307 0.3194 0.4028 1 0.0
O3 O-2 0.1727 0.0516 0.0346 1 0.0
O7 O-2 0.6416 0.0876 0.4772 1 0.0
O1 O-2 0.9276 0.1163 0.1463 1 0.0
O4 O-2 0.1618 0.2609 0.1845 1 0.0
V1 V+3 0.25103 0.45935 0.10936 1 0.0
